data_2106659
loop_
_publ_author_name
'Bowles, J.C.'
'Hall, D.'

_publ_section_title
;
 Ammonium tris(tetrachloroaurate(III))mue-chloro-bis-(dichloroargent te)
;
_journal_name_full 'Acta Crystallographica B (24,1968-38,1982)'
_journal_page_first 2149
_journal_page_last 2150
_journal_volume 31
_journal_year 1975
_chemical_formula_sum 'Ag2 Au3 Cl17 H24 N6'
_chemical_name_systematic '(N H4)6 (Au Cl4)3 Ag2 Cl5'
_space_group_IT_number 71
_symmetry_space_group_name_Hall '-I 2 2'
_symmetry_space_group_name_H-M 'I m m m'
_cell_angle_alpha 90
_cell_angle_beta 90
_cell_angle_gamma 90
_cell_formula_units_Z 2
_cell_length_a 20.86
_cell_length_b 11.2
_cell_length_c 6.61
_cell_volume 1544.308
_citation_journal_id_ASTM ACBCAR
_cod_data_source_file Bowles_ACBCAR_1975_67.cif
_cod_data_source_block H24Ag2Au3Cl17N6
_cod_original_formula_sum 'H24 Ag2 Au3 Cl17 N6'
_cod_database_code 2106659

loop_
_symmetry_equiv_pos_as_xyz
x,y,z
-x,-y,z
x,-y,-z
-x,y,-z
-x,-y,-z
x,y,-z
-x,y,z
x,-y,z
x+1/2,y+1/2,z+1/2
-x+1/2,-y+1/2,z+1/2
x+1/2,-y+1/2,-z+1/2
-x+1/2,y+1/2,-z+1/2
-x+1/2,-y+1/2,-z+1/2
x+1/2,y+1/2,-z+1/2
-x+1/2,y+1/2,z+1/2
x+1/2,-y+1/2,z+1/2

loop_
_atom_site_label
_atom_site_type_symbol
_atom_site_fract_x
_atom_site_fract_y
_atom_site_fract_z
_atom_site_occupancy
_atom_site_U_iso_or_equiv
_atom_site_attached_hydrogens
Cl3 Cl-1 0.3433 0.2869 0 1 0.0 0
Cl4 Cl-1 0.2613 0 0.236 1 0.0 0
N1 N-3 0.183 0.268 0 1 0.0 4
Au1 Au+3 0 0 0 1 0.0 0
Ag1 Ag+1 0.3716 0.5 0 1 0.0 0
Cl5 Cl-1 0.4135 0 0.248 1 0.0 0
Cl1 Cl-1 0 0.2036 0 1 0.0 0
Cl2 Cl-1 0.1098 0 0 1 0.0 0
Au2 Au+3 0.3384 0 0 1 0.0 0
N2 N-3 0.5 0.209 0 1 0.0 4
Cl6 Cl-1 0.5 0.5 0 1 0.0 0
